data_1507631
loop_
_publ_author_name
'Lima, Heather M.'
'Sivappa, Rasapalli'
'Yousufuddin, Muhammed'
'Lovely, Carl J.'

_publ_section_title
;
 Total synthesis of 7'-desmethylkealiiquinone.
;
_journal_issue 9
_journal_name_full 'Organic letters'
_journal_page_first 2274
_journal_page_last 2277
_journal_paper_doi 10.1021/ol300704w
_journal_volume 14
_journal_year 2012
_chemical_formula_sum 'C24 H24 N2 O4'
_chemical_formula_weight 404.45
_chemical_name_systematic
; 
 ? 
;
_space_group_IT_number 15
_symmetry_cell_setting monoclinic
_symmetry_space_group_name_Hall '-C 2yc'
_symmetry_space_group_name_H-M 'C 1 2/c 1'
_atom_sites_solution_hydrogens geom
_atom_sites_solution_primary direct
_atom_sites_solution_secondary difmap
_audit_creation_method SHELXL-97
_cell_angle_alpha 90.00
_cell_angle_beta 113.244(3)
_cell_angle_gamma 90.00
_cell_formula_units_Z 8
_cell_length_a 30.346(5)
_cell_length_b 10.9036(15)
_cell_length_c 13.4081(18)
_cell_measurement_reflns_used 3426
_cell_measurement_temperature 296(2)
_cell_measurement_theta_max 25.97
_cell_measurement_theta_min 2.41
_cell_volume 4076.4(10)
_computing_cell_refinement 'Bruker SMART'
_computing_data_collection 'Bruker SMART'
_computing_data_reduction 'Bruker SAINT'
_computing_molecular_graphics 'Bruker SHELXTL'
_computing_publication_material 'Bruker SHELXTL'
_computing_structure_refinement 'SHELXL-97 (Sheldrick, 1997)'
_computing_structure_solution 'SHELXS-97 (Sheldrick, 1990)'
_diffrn_ambient_temperature 296(2)
_diffrn_measured_fraction_theta_full 0.997
_diffrn_measured_fraction_theta_max 0.997
_diffrn_measurement_device_type 'CCD area detector'
_diffrn_measurement_method 'phi and omega scans'
_diffrn_radiation_monochromator graphite
_diffrn_radiation_source 'fine-focus sealed tube'
_diffrn_radiation_type MoK\a
_diffrn_radiation_wavelength 0.71073
_diffrn_reflns_av_R_equivalents 0.0457
_diffrn_reflns_av_sigmaI/netI 0.0464
_diffrn_reflns_limit_h_max 40
_diffrn_reflns_limit_h_min -40
_diffrn_reflns_limit_k_max 14
_diffrn_reflns_limit_k_min -14
_diffrn_reflns_limit_l_max 17
_diffrn_reflns_limit_l_min -17
_diffrn_reflns_number 19583
_diffrn_reflns_theta_full 28.32
_diffrn_reflns_theta_max 28.32
_diffrn_reflns_theta_min 1.46
_exptl_absorpt_coefficient_mu 0.090
_exptl_absorpt_correction_type none
_exptl_crystal_colour colorless
_exptl_crystal_density_diffrn 1.318
_exptl_crystal_density_method 'not measured'
_exptl_crystal_description prism
_exptl_crystal_F_000 1712
_exptl_crystal_size_max 0.20
_exptl_crystal_size_mid 0.12
_exptl_crystal_size_min 0.05
_refine_diff_density_max 0.189
_refine_diff_density_min -0.137
_refine_diff_density_rms 0.032
_refine_ls_extinction_method none
_refine_ls_goodness_of_fit_ref 1.029
_refine_ls_hydrogen_treatment constr
_refine_ls_matrix_type full
_refine_ls_number_parameters 275
_refine_ls_number_reflns 5066
_refine_ls_number_restraints 0
_refine_ls_restrained_S_all 1.029
_refine_ls_R_factor_all 0.0910
_refine_ls_R_factor_gt 0.0465
_refine_ls_shift/su_max 0.001
_refine_ls_shift/su_mean 0.000
_refine_ls_structure_factor_coef Fsqd
_refine_ls_weighting_details 'calc w=1/[\s^2^(Fo^2^)+(0.0400P)^2^+0.0000P] where P=(Fo^2^+2Fc^2^)/3'
_refine_ls_weighting_scheme calc
_refine_ls_wR_factor_gt 0.1011
_refine_ls_wR_factor_ref 0.1111
_reflns_number_gt 2551
_reflns_number_total 5066
_reflns_threshold_expression >2sigma(I)
_cod_data_source_file ol300704w_si_003.cif
_cod_data_source_block heatherm
_cod_depositor_comments
;
The following automatic conversions were performed:

'_symmetry_cell_setting' value 'Monoclinic' changed to 'monoclinic'
according to /home/saulius/struct/CIF-dictionaries/cif_core.dic
dictionary named 'cif_core.dic' version 2.4.1 from 2010-06-29.

Automatic conversion script
Id: cif_fix_values 1715 2011-07-08 13:25:40Z adriana 
;
_cod_original_cell_volume 4076.3(10)
_cod_original_sg_symbol_H-M C2/c
_cod_database_code 1507631

loop_
_symmetry_equiv_pos_as_xyz
'x, y, z'
'-x, y, -z+1/2'
'x+1/2, y+1/2, z'
'-x+1/2, y+1/2, -z+1/2'
'-x, -y, -z'
'x, -y, z-1/2'
'-x+1/2, -y+1/2, -z'
'x+1/2, -y+1/2, z-1/2'

loop_
_atom_site_label
_atom_site_type_symbol
_atom_site_fract_x
_atom_site_fract_y
_atom_site_fract_z
_atom_site_U_iso_or_equiv
_atom_site_adp_type
_atom_site_occupancy
_atom_site_symmetry_multiplicity
_atom_site_calc_flag
_atom_site_refinement_flags
O1 O 0.24346(4) 1.04942(11) 0.64135(10) 0.0731(3) Uani 1 1 d .
O2 O 0.16444(4) 0.51331(11) 0.20302(10) 0.0765(4) Uani 1 1 d .
H2 H 0.1916 0.4969 0.2466 0.115 Uiso 1 1 calc R
O3 O 0.09289(5) 0.50221(11) 0.28926(12) 0.0890(4) Uani 1 1 d .
H3A H 0.1154 0.4789 0.2750 0.133 Uiso 1 1 calc R
O4 O -0.03146(4) 0.74444(13) 0.53360(11) 0.0936(4) Uani 1 1 d .
N1 N 0.17602(4) 0.93258(11) 0.54312(10) 0.0523(3) Uani 1 1 d .
N2 N 0.23599(4) 0.93519(11) 0.48852(10) 0.0537(3) Uani 1 1 d .
C1 C 0.22114(6) 0.98010(15) 0.56524(14) 0.0571(4) Uani 1 1 d .
C2 C 0.20103(5) 0.85839(13) 0.41879(12) 0.0489(4) Uani 1 1 d .
C3 C 0.20011(6) 0.79149(14) 0.33084(12) 0.0533(4) Uani 1 1 d .
H3 H 0.2255 0.7955 0.3086 0.064 Uiso 1 1 calc R
C4 C 0.16063(6) 0.71802(14) 0.27616(12) 0.0547(4) Uani 1 1 d .
C5 C 0.12225(5) 0.71293(14) 0.30988(12) 0.0530(4) Uani 1 1 d .
C6 C 0.12289(5) 0.78241(13) 0.39926(11) 0.0475(4) Uani 1 1 d .
C7 C 0.16292(5) 0.85499(13) 0.45206(11) 0.0468(4) Uani 1 1 d .
C8 C 0.28109(6) 0.96644(15) 0.48040(14) 0.0690(5) Uani 1 1 d .
H8A H 0.2992 1.0201 0.5390 0.103 Uiso 1 1 calc R
H8B H 0.2747 1.0069 0.4125 0.103 Uiso 1 1 calc R
H8C H 0.2991 0.8930 0.4843 0.103 Uiso 1 1 calc R
C9 C 0.16078(7) 0.64170(16) 0.18203(13) 0.0723(5) Uani 1 1 d .
H9A H 0.1315 0.6578 0.1191 0.087 Uiso 1 1 calc R
H9B H 0.1875 0.6672 0.1645 0.087 Uiso 1 1 calc R
C10 C 0.08120(6) 0.62574(16) 0.25334(13) 0.0677(5) Uani 1 1 d .
H10A H 0.0535 0.6515 0.2669 0.081 Uiso 1 1 calc R
H10B H 0.0727 0.6296 0.1757 0.081 Uiso 1 1 calc R
C11 C 0.08302(5) 0.77379(14) 0.43776(11) 0.0494(4) Uani 1 1 d .
C12 C 0.04339(6) 0.84965(16) 0.39815(14) 0.0729(5) Uani 1 1 d .
H12 H 0.0417 0.9093 0.3472 0.088 Uiso 1 1 calc R
C13 C 0.00630(6) 0.83895(18) 0.43249(16) 0.0828(6) Uani 1 1 d .
H13 H -0.0197 0.8920 0.4054 0.099 Uiso 1 1 calc R
C14 C 0.00756(6) 0.75043(17) 0.50649(14) 0.0644(5) Uani 1 1 d .
C15 C 0.04675(6) 0.67548(16) 0.54827(13) 0.0661(5) Uani 1 1 d .
H15 H 0.0484 0.6164 0.5997 0.079 Uiso 1 1 calc R
C16 C 0.08409(5) 0.68779(15) 0.51366(13) 0.0607(4) Uani 1 1 d .
H16 H 0.1106 0.6363 0.5427 0.073 Uiso 1 1 calc R
C17 C -0.03428(8) 0.6443(2) 0.59666(18) 0.1124(8) Uani 1 1 d .
H17A H -0.0318 0.5693 0.5617 0.169 Uiso 1 1 calc R
H17B H -0.0644 0.6463 0.6042 0.169 Uiso 1 1 calc R
H17C H -0.0086 0.6488 0.6671 0.169 Uiso 1 1 calc R
C18 C 0.14677(6) 0.98239(14) 0.59777(13) 0.0558(4) Uani 1 1 d .
H18A H 0.1138 0.9863 0.5457 0.067 Uiso 1 1 calc R
H18B H 0.1572 1.0657 0.6201 0.067 Uiso 1 1 calc R
C19 C 0.14813(5) 0.91246(13) 0.69490(12) 0.0513(4) Uani 1 1 d .
C20 C 0.11075(6) 0.92429(16) 0.72795(15) 0.0729(5) Uani 1 1 d .
H20 H 0.0844 0.9720 0.6873 0.087 Uiso 1 1 calc R
C21 C 0.11181(8) 0.86640(19) 0.82043(18) 0.0885(6) Uani 1 1 d .
H21 H 0.0862 0.8752 0.8415 0.106 Uiso 1 1 calc R
C22 C 0.15041(8) 0.79628(17) 0.88101(16) 0.0856(6) Uani 1 1 d .
H22 H 0.1512 0.7575 0.9435 0.103 Uiso 1 1 calc R
C23 C 0.18790(7) 0.78335(17) 0.84937(15) 0.0820(6) Uani 1 1 d .
H23 H 0.2143 0.7356 0.8902 0.098 Uiso 1 1 calc R
C24 C 0.18637(6) 0.84138(16) 0.75684(14) 0.0694(5) Uani 1 1 d .
H24 H 0.2120 0.8321 0.7359 0.083 Uiso 1 1 calc R

loop_
_atom_site_aniso_label
_atom_site_aniso_U_11
_atom_site_aniso_U_22
_atom_site_aniso_U_33
_atom_site_aniso_U_23
_atom_site_aniso_U_13
_atom_site_aniso_U_12
O1 0.0721(8) 0.0741(8) 0.0740(8) -0.0216(7) 0.0297(6) -0.0194(6)
O2 0.0794(9) 0.0749(8) 0.0736(9) -0.0208(6) 0.0286(7) -0.0029(7)
O3 0.0910(11) 0.0747(9) 0.1059(10) -0.0151(8) 0.0438(9) -0.0189(7)
O4 0.0731(9) 0.1115(11) 0.1188(12) 0.0080(9) 0.0619(9) 0.0041(8)
N1 0.0530(8) 0.0575(8) 0.0508(8) -0.0054(6) 0.0252(6) -0.0033(7)
N2 0.0518(8) 0.0563(8) 0.0574(8) -0.0005(7) 0.0263(7) -0.0071(6)
C1 0.0605(11) 0.0553(10) 0.0591(10) -0.0008(9) 0.0275(9) -0.0022(9)
C2 0.0538(9) 0.0490(9) 0.0464(9) 0.0051(7) 0.0222(8) 0.0015(7)
C3 0.0602(10) 0.0561(10) 0.0516(9) 0.0073(8) 0.0305(8) 0.0043(8)
C4 0.0638(11) 0.0582(10) 0.0440(9) 0.0020(8) 0.0234(8) 0.0038(8)
C5 0.0542(10) 0.0566(10) 0.0449(9) -0.0001(8) 0.0161(8) -0.0005(8)
C6 0.0477(9) 0.0492(9) 0.0450(9) 0.0037(7) 0.0175(7) 0.0021(7)
C7 0.0519(9) 0.0482(9) 0.0428(9) 0.0028(7) 0.0212(7) 0.0009(7)
C8 0.0625(11) 0.0738(12) 0.0790(12) 0.0042(10) 0.0369(10) -0.0102(9)
C9 0.0780(12) 0.0859(14) 0.0553(11) -0.0072(10) 0.0287(9) 0.0034(10)
C10 0.0634(11) 0.0752(12) 0.0617(11) -0.0113(9) 0.0215(9) -0.0048(9)
C11 0.0462(9) 0.0527(9) 0.0472(9) 0.0004(7) 0.0162(7) 0.0000(7)
C12 0.0617(11) 0.0781(12) 0.0819(13) 0.0274(10) 0.0314(10) 0.0130(10)
C13 0.0597(12) 0.0857(14) 0.1074(16) 0.0281(12) 0.0375(11) 0.0226(10)
C14 0.0564(11) 0.0749(12) 0.0685(11) -0.0034(10) 0.0319(9) -0.0003(9)
C15 0.0664(12) 0.0772(12) 0.0616(11) 0.0137(9) 0.0326(9) 0.0018(10)
C16 0.0550(10) 0.0673(11) 0.0606(10) 0.0109(9) 0.0237(8) 0.0087(8)
C17 0.0970(16) 0.156(2) 0.1106(18) 0.0249(17) 0.0697(15) -0.0053(15)
C18 0.0572(10) 0.0564(10) 0.0564(10) -0.0049(8) 0.0252(8) 0.0034(8)
C19 0.0545(10) 0.0491(9) 0.0524(9) -0.0080(8) 0.0235(8) 0.0001(8)
C20 0.0725(12) 0.0783(12) 0.0792(13) 0.0048(10) 0.0422(10) 0.0130(10)
C21 0.1057(16) 0.0886(14) 0.1007(16) 0.0047(13) 0.0722(14) 0.0065(13)
C22 0.1283(19) 0.0702(13) 0.0733(13) 0.0084(11) 0.0559(14) 0.0051(13)
C23 0.0972(15) 0.0781(13) 0.0746(13) 0.0159(11) 0.0379(12) 0.0199(11)
C24 0.0702(12) 0.0764(12) 0.0700(12) 0.0061(10) 0.0367(10) 0.0117(10)

loop_
_atom_type_symbol
_atom_type_description
_atom_type_scat_dispersion_real
_atom_type_scat_dispersion_imag
_atom_type_scat_source
C C 0.0033 0.0016 'International Tables Vol C Tables 4.2.6.8 and 6.1.1.4'
H H 0.0000 0.0000 'International Tables Vol C Tables 4.2.6.8 and 6.1.1.4'
N N 0.0061 0.0033 'International Tables Vol C Tables 4.2.6.8 and 6.1.1.4'
O O 0.0106 0.0060 'International Tables Vol C Tables 4.2.6.8 and 6.1.1.4'

loop_
_geom_angle_atom_site_label_1
_geom_angle_atom_site_label_2
_geom_angle_atom_site_label_3
_geom_angle
C9 O2 H2 109.5
C10 O3 H3A 109.5
C14 O4 C17 117.45(15)
C1 N1 C7 109.17(12)
C1 N1 C18 119.97(13)
C7 N1 C18 129.73(13)
C1 N2 C2 109.43(13)
C1 N2 C8 124.86(14)
C2 N2 C8 125.69(13)
O1 C1 N2 127.24(15)
O1 C1 N1 125.48(15)
N2 C1 N1 107.28(14)
C3 C2 N2 130.50(14)
C3 C2 C7 121.37(14)
N2 C2 C7 108.12(13)
C2 C3 C4 118.69(14)
C2 C3 H3 120.7
C4 C3 H3 120.7
C3 C4 C5 120.35(14)
C3 C4 C9 118.18(14)
C5 C4 C9 121.45(15)
C4 C5 C6 121.06(14)
C4 C5 C10 119.11(14)
C6 C5 C10 119.73(14)
C7 C6 C5 117.09(13)
C7 C6 C11 121.67(13)
C5 C6 C11 121.19(13)
C6 C7 C2 121.44(13)
C6 C7 N1 132.55(13)
C2 C7 N1 105.99(13)
N2 C8 H8A 109.5
N2 C8 H8B 109.5
H8A C8 H8B 109.5
N2 C8 H8C 109.5
H8A C8 H8C 109.5
H8B C8 H8C 109.5
O2 C9 C4 113.67(13)
O2 C9 H9A 108.8
C4 C9 H9A 108.8
O2 C9 H9B 108.8
C4 C9 H9B 108.8
H9A C9 H9B 107.7
O3 C10 C5 112.23(13)
O3 C10 H10A 109.2
C5 C10 H10A 109.2
O3 C10 H10B 109.2
C5 C10 H10B 109.2
H10A C10 H10B 107.9
C16 C11 C12 117.11(14)
C16 C11 C6 120.85(13)
C12 C11 C6 122.03(14)
C13 C12 C11 121.49(16)
C13 C12 H12 119.3
C11 C12 H12 119.3
C14 C13 C12 120.45(16)
C14 C13 H13 119.8
C12 C13 H13 119.8
C15 C14 O4 124.45(16)
C15 C14 C13 119.18(15)
O4 C14 C13 116.37(16)
C14 C15 C16 119.81(15)
C14 C15 H15 120.1
C16 C15 H15 120.1
C11 C16 C15 121.92(15)
C11 C16 H16 119.0
C15 C16 H16 119.0
O4 C17 H17A 109.5
O4 C17 H17B 109.5
H17A C17 H17B 109.5
O4 C17 H17C 109.5
H17A C17 H17C 109.5
H17B C17 H17C 109.5
N1 C18 C19 115.72(12)
N1 C18 H18A 108.4
C19 C18 H18A 108.4
N1 C18 H18B 108.4
C19 C18 H18B 108.4
H18A C18 H18B 107.4
C24 C19 C20 117.78(15)
C24 C19 C18 122.83(14)
C20 C19 C18 119.30(15)
C19 C20 C21 121.06(18)
C19 C20 H20 119.5
C21 C20 H20 119.5
C22 C21 C20 120.06(18)
C22 C21 H21 120.0
C20 C21 H21 120.0
C21 C22 C23 119.71(18)
C21 C22 H22 120.1
C23 C22 H22 120.1
C22 C23 C24 119.68(18)
C22 C23 H23 120.2
C24 C23 H23 120.2
C19 C24 C23 121.70(16)
C19 C24 H24 119.1
C23 C24 H24 119.1

loop_
_geom_bond_atom_site_label_1
_geom_bond_atom_site_label_2
_geom_bond_distance
O1 C1 1.2352(18)
O2 C9 1.4237(19)
O2 H2 0.8200
O3 C10 1.4273(19)
O3 H3A 0.8200
O4 C14 1.3704(18)
O4 C17 1.404(2)
N1 C1 1.3822(19)
N1 C7 1.4075(17)
N1 C18 1.4605(18)
N2 C1 1.3663(19)
N2 C2 1.3849(18)
N2 C8 1.4557(18)
C2 C3 1.3775(19)
C2 C7 1.3946(19)
C3 C4 1.386(2)
C3 H3 0.9300
C4 C5 1.407(2)
C4 C9 1.513(2)
C5 C6 1.4114(19)
C5 C10 1.512(2)
C6 C7 1.3872(19)
C6 C11 1.4942(19)
C8 H8A 0.9600
C8 H8B 0.9600
C8 H8C 0.9600
C9 H9A 0.9700
C9 H9B 0.9700
C10 H10A 0.9700
C10 H10B 0.9700
C11 C16 1.3747(19)
C11 C12 1.381(2)
C12 C13 1.379(2)
C12 H12 0.9300
C13 C14 1.374(2)
C13 H13 0.9300
C14 C15 1.367(2)
C15 C16 1.390(2)
C15 H15 0.9300
C16 H16 0.9300
C17 H17A 0.9600
C17 H17B 0.9600
C17 H17C 0.9600
C18 C19 1.496(2)
C18 H18A 0.9700
C18 H18B 0.9700
C19 C24 1.370(2)
C19 C20 1.377(2)
C20 C21 1.380(2)
C20 H20 0.9300
C21 C22 1.366(3)
C21 H21 0.9300
C22 C23 1.369(3)
C22 H22 0.9300
C23 C24 1.377(2)
C23 H23 0.9300
C24 H24 0.9300

loop_
_cod_related_entry_id
_cod_related_entry_code
_cod_related_entry_database
1 30651866 ChemSpider
